data_7239964
loop_
_publ_author_name
'Yamashita, Ukyo'
'Yoshinari, Nobuto'
'Sodkhomkhum, Rapheepraew'
'Meundaeng, Natthaya'
'Konno, Takumi'

_publ_section_title
;
 Hydrogen-bonded metallosupramolecular helices composed of a
 nona-protonated spherical RhIII4ZnII4 cluster with twelve carboxylate
 arms
;
_journal_name_full CrystEngComm
_journal_paper_doi 10.1039/D0CE00133C
_journal_year 2020
_chemical_absolute_configuration rm
_chemical_formula_moiety 'C36 H69 N12 O25 Rh4 S12 Zn4, 3(H S O4),  19.5(O)'
_chemical_formula_sum 'C36 H72 N12 O56.5 Rh4 S15 Zn4'
_chemical_formula_weight 2731.07
_space_group_crystal_system tetragonal
_space_group_IT_number 96
_space_group_name_Hall 'P 4nw 2abw'
_space_group_name_H-M_alt 'P 43 21 2'
_atom_sites_solution_hydrogens geom
_audit_creation_method SHELXL-2018/1
_audit_update_record
;
2019-12-27 deposited with the CCDC.	2020-02-18 downloaded from the CCDC.
;
_cell_angle_alpha 90
_cell_angle_beta 90
_cell_angle_gamma 90
_cell_formula_units_Z 8
_cell_length_a 19.365(3)
_cell_length_b 19.365(3)
_cell_length_c 52.561(4)
_cell_measurement_reflns_used 2561
_cell_measurement_temperature 100(2)
_cell_measurement_theta_max 15.86
_cell_measurement_theta_min 0.670
_cell_volume 19711(5)
_computing_cell_refinement 'RAPID-AUTO (Rigaku Corporation)'
_computing_data_collection 'RAPID-AUTO (Rigaku Corporation)'
_computing_data_reduction 'RAPID-AUTO (Rigaku Corporation)'
_computing_molecular_graphics 'Yadokari-XG 2009 (Wakita Nemoto et al., 2009)'
_computing_publication_material 'Yadokari-XG 2009 (Wakita, Nemoto et al., 2009)'
_computing_structure_refinement 'SHELXL-2014/7 (Sheldrick, 2014)'
_computing_structure_solution 'SHELXS-2014 (Sheldrick, 2014)'
_diffrn_ambient_temperature 100(2)
_diffrn_detector_area_resol_mean 14.69
_diffrn_measured_fraction_theta_full 0.999
_diffrn_measured_fraction_theta_max 0.998
_diffrn_measurement_device_type 'Rigaku Mercury2CCD detector'
_diffrn_measurement_method /w
_diffrn_radiation_monochromator Si(311)
_diffrn_radiation_source 'SPring-8 BL02B1 bending magnet'
_diffrn_radiation_type synchrotron
_diffrn_radiation_wavelength 0.4248
_diffrn_reflns_av_R_equivalents 0.0613
_diffrn_reflns_av_unetI/netI 0.0265
_diffrn_reflns_Laue_measured_fraction_full 0.999
_diffrn_reflns_Laue_measured_fraction_max 0.998
_diffrn_reflns_limit_h_max 24
_diffrn_reflns_limit_h_min -24
_diffrn_reflns_limit_k_max 24
_diffrn_reflns_limit_k_min -24
_diffrn_reflns_limit_l_max 67
_diffrn_reflns_limit_l_min -67
_diffrn_reflns_number 288659
_diffrn_reflns_point_group_measured_fraction_full 0.999
_diffrn_reflns_point_group_measured_fraction_max 0.997
_diffrn_reflns_theta_full 14.766
_diffrn_reflns_theta_max 15.864
_diffrn_reflns_theta_min 0.670
_exptl_absorpt_coefficient_mu 1.323
_exptl_absorpt_correction_T_max 1.0000
_exptl_absorpt_correction_T_min 0.8264
_exptl_absorpt_correction_type multi-scans
_exptl_absorpt_process_details 'ABSCOR (Rigaku, 1995)'
_exptl_crystal_colour yellow
_exptl_crystal_density_diffrn 1.841
_exptl_crystal_description block
_exptl_crystal_F_000 10912
_exptl_crystal_size_max 0.230
_exptl_crystal_size_mid 0.150
_exptl_crystal_size_min 0.010
_refine_diff_density_max 1.257
_refine_diff_density_min -1.135
_refine_diff_density_rms 0.143
_refine_ls_abs_structure_details
;
 Flack x determined using 9188 quotients [(I+)-(I-)]/[(I+)+(I-)]
 (Parsons, Flack and Wagner, Acta Cryst. B69 (2013) 249-259).
;
_refine_ls_abs_structure_Flack 0.0655(19)
_refine_ls_extinction_method none
_refine_ls_goodness_of_fit_ref 1.075
_refine_ls_hydrogen_treatment constr
_refine_ls_matrix_type full
_refine_ls_number_parameters 1232
_refine_ls_number_reflns 21946
_refine_ls_number_restraints 204
_refine_ls_restrained_S_all 1.080
_refine_ls_R_factor_all 0.0396
_refine_ls_R_factor_gt 0.0386
_refine_ls_shift/su_max 0.001
_refine_ls_shift/su_mean 0.000
_refine_ls_structure_factor_coef Fsqd
_refine_ls_weighting_details 'w=1/[\s^2^(Fo^2^)+(0.0636P)^2^+50.7098P] where P=(Fo^2^+2Fc^2^)/3'
_refine_ls_weighting_scheme calc
_refine_ls_wR_factor_gt 0.1091
_refine_ls_wR_factor_ref 0.1099
_reflns_Friedel_coverage 0.799
_reflns_Friedel_fraction_full 0.998
_reflns_Friedel_fraction_max 0.996
_reflns_number_gt 21402
_reflns_number_total 21946
_reflns_threshold_expression 'I > 2\s(I)'
_cod_data_source_file d0ce00133c2.cif
_cod_data_source_block 3
_cod_original_cell_volume 19711(6)
_cod_original_formula_sum 'C36 H72 N12 O56.50 Rh4 S15 Zn4'
_cod_database_code 7239964
_shelx_shelxl_version_number 2018/1
_shelx_space_group_comment
;
The symmetry employed for this shelxl refinement is uniquely defined
by the following loop, which should always be used as a source of
symmetry information in preference to the above space-group names.
They are only intended as comments.
;
_shelx_estimated_absorpt_t_min 0.751
_shelx_estimated_absorpt_t_max 0.987

loop_
_space_group_symop_operation_xyz
'x, y, z'
'-x, -y, z+1/2'
'x+1/2, -y+1/2, -z+1/4'
'-x+1/2, y+1/2, -z+3/4'
'-y, -x, -z+1/2'
'y, x, -z'
'y+1/2, -x+1/2, z+1/4'
'-y+1/2, x+1/2, z+3/4'

loop_
_atom_site_label
_atom_site_type_symbol
_atom_site_fract_x
_atom_site_fract_y
_atom_site_fract_z
_atom_site_U_iso_or_equiv
_atom_site_adp_type
_atom_site_occupancy
_atom_site_site_symmetry_order
_atom_site_calc_flag
_atom_site_refinement_flags_posn
_atom_site_refinement_flags_adp
_atom_site_refinement_flags_occupancy
_atom_site_disorder_assembly
_atom_site_disorder_group
Rh1 Rh 0.52878(2) 1.06362(2) 0.38878(2) 0.02044(10) Uani 1 1 d . . . . .
Rh2 Rh 0.55104(3) 0.72273(3) 0.42404(2) 0.02470(11) Uani 1 1 d . . . . .
Rh3 Rh 0.61911(3) 0.82219(3) 0.30272(2) 0.02415(11) Uani 1 1 d . . . . .
Rh4 Rh 0.29126(3) 0.83173(3) 0.34592(2) 0.02701(12) Uani 1 1 d . . . . .
Zn1 Zn 0.59389(4) 0.87537(4) 0.37536(2) 0.02124(15) Uani 1 1 d . . . . .
Zn2 Zn 0.43784(4) 0.87722(4) 0.39661(2) 0.02228(15) Uani 1 1 d . . . . .
Zn3 Zn 0.46954(4) 0.92115(4) 0.33867(2) 0.02040(15) Uani 1 1 d . . . . .
Zn4 Zn 0.48524(4) 0.76214(4) 0.35516(2) 0.02317(16) Uani 1 1 d . . . . .
S1 S 0.60802(9) 0.97701(9) 0.39995(3) 0.0240(3) Uani 1 1 d . . . . .
S2 S 0.52091(8) 1.03039(8) 0.34580(3) 0.0209(3) Uani 1 1 d . . . . .
S3 S 0.43296(9) 0.99917(9) 0.40244(3) 0.0249(3) Uani 1 1 d . . . . .
S4 S 0.63291(9) 0.77674(9) 0.39739(4) 0.0279(3) Uani 1 1 d . . . . .
S5 S 0.48801(9) 0.82391(9) 0.43275(3) 0.0253(3) Uani 1 1 d . . . . .
S6 S 0.47888(9) 0.68653(9) 0.39066(3) 0.0259(3) Uani 1 1 d . . . . .
S7 S 0.65496(8) 0.89228(9) 0.33665(3) 0.0228(3) Uani 1 1 d . . . . .
S8 S 0.58092(9) 0.73159(9) 0.32897(4) 0.0262(3) Uani 1 1 d . . . . .
S9 S 0.50934(8) 0.87223(9) 0.30002(3) 0.0237(3) Uani 1 1 d . . . . .
S10 S 0.34883(9) 0.93513(10) 0.33603(4) 0.0296(4) Uani 1 1 d . . . . .
S11 S 0.32667(8) 0.83097(9) 0.38862(3) 0.0250(3) Uani 1 1 d . . . . .
S12 S 0.38061(9) 0.75831(10) 0.33150(4) 0.0291(4) Uani 1 1 d . . . . .
O1 O 0.4962(2) 0.8587(2) 0.36658(9) 0.0215(9) Uani 1 1 d . . . . .
O2 O 0.7418(3) 1.1474(3) 0.35330(12) 0.0383(13) Uani 1 1 d . . . . .
O3 O 0.8053(3) 1.1255(4) 0.38726(14) 0.0485(16) Uani 1 1 d . . . . .
H1 H 0.799649 1.107877 0.401300 0.073 Uiso 1 1 calc R U . . .
O4 O 0.3708(4) 1.2402(4) 0.35859(13) 0.0546(19) Uani 1 1 d . . . . .
O5 O 0.4088(5) 1.2272(5) 0.31885(13) 0.075(3) Uani 1 1 d . . . . .
H2 H 0.379003 1.255947 0.315667 0.113 Uiso 1 1 calc R U . . .
O6 O 0.5486(4) 1.1023(4) 0.47675(11) 0.0538(18) Uani 1 1 d . . . . .
H3 H 0.554585 1.096369 0.492047 0.081 Uiso 1 1 calc R U . . .
O7 O 0.4350(5) 1.0865(4) 0.48697(13) 0.061(2) Uani 1 1 d . . . . .
O8 O 0.7115(5) 0.8130(6) 0.4874(2) 0.100(4) Uani 1 1 d . . . . .
O9 O 0.7989(5) 0.8055(7) 0.4597(2) 0.104(4) Uani 1 1 d . . . . .
H4 H 0.822098 0.822131 0.471223 0.155 Uiso 1 1 calc R U . . .
O10 O 0.3651(5) 0.6294(4) 0.4763(2) 0.077(3) Uani 1 1 d . . . . .
O11 O 0.3575(4) 0.7284(5) 0.49966(13) 0.059(2) Uani 1 1 d . . . . .
O12 O 0.6691(3) 0.5064(3) 0.40329(14) 0.0443(15) Uani 1 1 d . . . . .
O13 O 0.5793(3) 0.4749(4) 0.37879(15) 0.0548(19) Uani 1 1 d . . . . .
H5 H 0.605030 0.442920 0.374952 0.082 Uiso 1 1 calc R U . . .
O14 O 0.8406(3) 0.7253(3) 0.32952(13) 0.0423(14) Uani 1 1 d . . . . .
O15 O 0.8912(3) 0.8301(4) 0.32836(18) 0.059(2) Uani 1 1 d . . . . .
H6 H 0.926220 0.808448 0.331910 0.088 Uiso 1 1 calc R U . . .
O16 O 0.5010(9) 0.6732(10) 0.2454(4) 0.187(10) Uani 1 1 d . . . . .
O17 O 0.5575(5) 0.5767(5) 0.2560(2) 0.084(3) Uani 1 1 d . . . . .
O18 O 0.6664(3) 1.0276(3) 0.24923(10) 0.0347(12) Uani 1 1 d . . . . .
O19 O 0.5549(3) 1.0253(3) 0.23659(11) 0.0407(13) Uani 1 1 d . . . . .
H7 H 0.565336 1.061176 0.229241 0.061 Uiso 1 1 calc R U . . .
O20A O 0.2661(12) 0.8383(8) 0.2532(3) 0.082(5) Uani 0.5 1 d D U P A 1
O21A O 0.2478(11) 0.9467(8) 0.2532(3) 0.069(4) Uani 0.5 1 d D U P A 1
O20B O 0.2292(13) 0.8764(11) 0.2585(4) 0.093(5) Uani 0.5 1 d D U P B 2
O21B O 0.2329(14) 0.9844(10) 0.2634(5) 0.112(6) Uani 0.5 1 d D U P B 2
O22 O 0.1358(4) 1.0022(4) 0.3833(2) 0.075(3) Uani 1 1 d . . . . .
O23 O 0.1356(4) 0.9491(4) 0.42171(17) 0.060(2) Uani 1 1 d . . . . .
H8 H 0.153144 0.914230 0.427758 0.090 Uiso 1 1 calc R U . . .
O24 O 0.2068(4) 0.6042(4) 0.36876(17) 0.061(2) Uani 1 1 d . . . . .
O25 O 0.2316(5) 0.5600(4) 0.3309(2) 0.088(3) Uani 1 1 d . . . . .
H9 H 0.250217 0.573088 0.317711 0.132 Uiso 1 1 calc R U . . .
N1 N 0.6174(3) 1.1243(3) 0.37872(12) 0.0271(12) Uani 1 1 d . . . . .
H10 H 0.620287 1.127028 0.361853 0.033 Uiso 1 1 calc R U . . .
H11 H 0.612134 1.166904 0.384753 0.033 Uiso 1 1 calc R U . . .
N2 N 0.4604(3) 1.1455(3) 0.37828(11) 0.0248(11) Uani 1 1 d . . . . .
H12 H 0.417612 1.134519 0.382908 0.030 Uiso 1 1 calc R U . . .
H13 H 0.472419 1.183728 0.386574 0.030 Uiso 1 1 calc R U . . .
N3 N 0.5329(3) 1.1000(3) 0.42686(11) 0.0302(13) Uani 1 1 d . . . . .
H14 H 0.570065 1.082370 0.434374 0.036 Uiso 1 1 calc R U . . .
H15 H 0.537679 1.145721 0.426625 0.036 Uiso 1 1 calc R U . . .
N4 N 0.6188(4) 0.7499(3) 0.45423(13) 0.0335(14) Uani 1 1 d . . . . .
H16 H 0.601900 0.786627 0.462300 0.040 Uiso 1 1 calc R U . . .
H17 H 0.620685 0.715241 0.465310 0.040 Uiso 1 1 calc R U . . .
N5 N 0.4804(3) 0.6736(3) 0.44949(12) 0.0326(14) Uani 1 1 d . . . . .
H18 H 0.449890 0.649398 0.440497 0.039 Uiso 1 1 calc R U . . .
H19 H 0.503550 0.644127 0.459323 0.039 Uiso 1 1 calc R U . . .
N6 N 0.6047(3) 0.6279(3) 0.41848(13) 0.0310(13) Uani 1 1 d . . . . .
H20 H 0.644244 0.636261 0.410444 0.037 Uiso 1 1 calc R U . . .
H21 H 0.614786 0.609624 0.433574 0.037 Uiso 1 1 calc R U . . .
N7 N 0.7209(3) 0.7792(4) 0.30469(14) 0.0368(15) Uani 1 1 d . . . . .
H22 H 0.718954 0.738504 0.312511 0.044 Uiso 1 1 calc R U . . .
H23 H 0.736498 0.772108 0.288977 0.044 Uiso 1 1 calc R U . . .
N8 N 0.5912(4) 0.7570(4) 0.27213(13) 0.0398(16) Uani 1 1 d . . . . .
H24 H 0.552080 0.772441 0.265306 0.048 Uiso 1 1 calc R U . . .
H25 H 0.623823 0.759283 0.260229 0.048 Uiso 1 1 calc R U . . .
N9 N 0.6502(3) 0.9031(4) 0.27692(12) 0.0338(14) Uani 1 1 d . . . . .
H26 H 0.671654 0.936188 0.285637 0.041 Uiso 1 1 calc R U . . .
H27 H 0.679932 0.886081 0.265646 0.041 Uiso 1 1 calc R U . . .
N10A N 0.2579(17) 0.8271(15) 0.3059(6) 0.041(4) Uani 0.5 1 d . U P A 1
H28 H 0.284005 0.796868 0.297505 0.049 Uiso 0.5 1 calc R U P A 1
H29 H 0.214338 0.812531 0.305141 0.049 Uiso 0.5 1 calc R U P A 1
N10B N 0.2483(15) 0.8447(14) 0.3097(6) 0.034(4) Uani 0.5 1 d . U P B 2
H30 H 0.268913 0.816053 0.298848 0.041 Uiso 0.5 1 calc R U P B 2
H31 H 0.203680 0.833803 0.310210 0.041 Uiso 0.5 1 calc R U P B 2
N11 N 0.2071(3) 0.8935(4) 0.35933(15) 0.0374(16) Uani 1 1 d . . . . .
H32 H 0.212723 0.936484 0.353748 0.045 Uiso 1 1 calc R U . . .
H33 H 0.168055 0.877314 0.352674 0.045 Uiso 1 1 calc R U . . .
N12 N 0.2363(3) 0.7381(3) 0.35284(13) 0.0319(14) Uani 1 1 d . . . . .
H34 H 0.237850 0.728553 0.369393 0.038 Uiso 1 1 calc R U . . .
H35 H 0.192203 0.744019 0.348570 0.038 Uiso 1 1 calc R U . . .
C1 C 0.6848(4) 1.0158(4) 0.38484(16) 0.0319(15) Uani 1 1 d . . . . .
H36 H 0.726423 0.996543 0.392261 0.038 Uiso 1 1 calc R U . . .
H37 H 0.684900 1.005617 0.366773 0.038 Uiso 1 1 calc R U . . .
C2 C 0.6833(4) 1.0944(4) 0.38897(15) 0.0301(15) Uani 1 1 d . . . . .
H38 H 0.686918 1.104521 0.407189 0.036 Uiso 1 1 calc R U . . .
C3 C 0.7462(4) 1.1260(4) 0.37481(19) 0.0377(18) Uani 1 1 d . . . . .
C4 C 0.4513(4) 1.0901(4) 0.33628(13) 0.0263(13) Uani 1 1 d . . . . .
H39 H 0.452452 1.097421 0.318027 0.032 Uiso 1 1 calc R U . . .
H40 H 0.406677 1.070647 0.340702 0.032 Uiso 1 1 calc R U . . .
C5 C 0.4620(4) 1.1591(4) 0.35028(13) 0.0254(13) Uani 1 1 d . . . . .
H41 H 0.507679 1.177186 0.345816 0.030 Uiso 1 1 calc R U . . .
C6 C 0.4081(5) 1.2130(4) 0.34325(15) 0.0350(16) Uani 1 1 d . . . . .
C7 C 0.4485(5) 1.0075(4) 0.43674(13) 0.0344(17) Uani 1 1 d . . . . .
H42 H 0.406713 0.996535 0.446097 0.041 Uiso 1 1 calc R U . . .
H43 H 0.484422 0.975606 0.442006 0.041 Uiso 1 1 calc R U . . .
C8 C 0.4708(4) 1.0823(4) 0.44234(14) 0.0329(16) Uani 1 1 d . . . . .
H44 H 0.433094 1.113062 0.437271 0.039 Uiso 1 1 calc R U . . .
C9 C 0.4830(6) 1.0914(4) 0.47109(14) 0.042(2) Uani 1 1 d . . . . .
C10 C 0.6875(4) 0.8149(4) 0.42238(18) 0.0405(19) Uani 1 1 d . . . . .
H45 H 0.733737 0.822584 0.415842 0.049 Uiso 1 1 calc R U . . .
H46 H 0.668628 0.859114 0.427579 0.049 Uiso 1 1 calc R U . . .
C11 C 0.6905(4) 0.7660(5) 0.44526(17) 0.0389(18) Uani 1 1 d . . . . .
H47 H 0.712353 0.722824 0.439826 0.047 Uiso 1 1 calc R U . . .
C12 C 0.7338(5) 0.7971(5) 0.4677(2) 0.053(3) Uani 1 1 d . . . . .
C13 C 0.4134(4) 0.7826(4) 0.44887(15) 0.0313(15) Uani 1 1 d . . . . .
H48 H 0.388941 0.816186 0.459184 0.038 Uiso 1 1 calc R U . . .
H49 H 0.381623 0.763861 0.436402 0.038 Uiso 1 1 calc R U . . .
C14 C 0.4429(4) 0.7238(4) 0.46593(15) 0.0337(16) Uani 1 1 d . . . . .
H50 H 0.476767 0.744602 0.477462 0.040 Uiso 1 1 calc R U . . .
C15 C 0.3844(5) 0.6942(6) 0.48233(18) 0.048(2) Uani 1 1 d . . . . .
C16 C 0.5290(4) 0.6105(4) 0.38019(16) 0.0324(16) Uani 1 1 d . . . . .
H51 H 0.498637 0.577747 0.371821 0.039 Uiso 1 1 calc R U . . .
H52 H 0.564091 0.624656 0.368103 0.039 Uiso 1 1 calc R U . . .
C17 C 0.5631(4) 0.5763(4) 0.40324(16) 0.0314(15) Uani 1 1 d . . . . .
H53 H 0.526511 0.558193 0.414242 0.038 Uiso 1 1 calc R U . . .
C18 C 0.6102(4) 0.5148(4) 0.39528(17) 0.0354(17) Uani 1 1 d . . . . .
C19 C 0.7378(4) 0.8482(4) 0.34385(15) 0.0300(15) Uani 1 1 d . . . . .
H54 H 0.768617 0.879545 0.352735 0.036 Uiso 1 1 calc R U . . .
H55 H 0.729612 0.808477 0.354662 0.036 Uiso 1 1 calc R U . . .
C20 C 0.7708(4) 0.8251(4) 0.31863(15) 0.0317(15) Uani 1 1 d . . . . .
H56 H 0.781627 0.865622 0.308197 0.038 Uiso 1 1 calc R U . . .
C21 C 0.8384(4) 0.7864(4) 0.32556(18) 0.0364(17) Uani 1 1 d . . . . .
C22 C 0.5388(4) 0.6790(5) 0.30411(17) 0.0404(18) Uani 1 1 d . . . . .
H57 H 0.535269 0.631420 0.309717 0.049 Uiso 1 1 calc R U . . .
H58 H 0.492567 0.696233 0.300927 0.049 Uiso 1 1 calc R U . . .
C23 C 0.5816(5) 0.6829(5) 0.27979(18) 0.0415(19) Uani 1 1 d . . . . .
H59 H 0.626846 0.661669 0.282730 0.050 Uiso 1 1 calc R U . . .
C24 C 0.5432(7) 0.6430(7) 0.2583(2) 0.068(3) Uani 1 1 d . . . . .
C25 C 0.5333(4) 0.9514(4) 0.28310(13) 0.0294(14) Uani 1 1 d . . . . .
H60 H 0.493284 0.970482 0.274548 0.035 Uiso 1 1 calc R U . . .
H61 H 0.550535 0.985420 0.295052 0.035 Uiso 1 1 calc R U . . .
C26 C 0.5904(4) 0.9335(4) 0.26324(13) 0.0289(14) Uani 1 1 d . . . . .
H62 H 0.572275 0.899726 0.251055 0.035 Uiso 1 1 calc R U . . .
C27 C 0.6095(4) 1.0012(4) 0.24898(13) 0.0318(15) Uani 1 1 d . . . . .
C28 C 0.3335(5) 0.9349(6) 0.30133(18) 0.050(2) Uani 1 1 d . . . . .
H63 H 0.331787 0.982192 0.295333 0.060 Uiso 0.5 1 calc R U P C 1
H64 H 0.372107 0.912337 0.292992 0.060 Uiso 0.5 1 calc R U P C 1
H65 H 0.342650 0.979748 0.293872 0.060 Uiso 0.5 1 calc R U P D 2
H66 H 0.361417 0.900242 0.292832 0.060 Uiso 0.5 1 calc R U P D 2
C29A C 0.2633(13) 0.8963(13) 0.2933(3) 0.043(4) Uani 0.5 1 d D U P A 1
H67 H 0.224685 0.924476 0.299419 0.051 Uiso 0.5 1 calc R U P A 1
C30A C 0.2571(9) 0.8922(10) 0.2638(3) 0.049(3) Uani 0.5 1 d D U P A 1
C29B C 0.2558(12) 0.9166(12) 0.3003(3) 0.039(3) Uani 0.5 1 d D U P B 2
H68 H 0.229883 0.948014 0.311337 0.047 Uiso 0.5 1 calc R U P B 2
C30B C 0.2319(10) 0.9264(11) 0.2724(3) 0.055(4) Uani 0.5 1 d D U P B 2
C31 C 0.2715(4) 0.9040(4) 0.39938(17) 0.0358(17) Uani 1 1 d . . . . .
H69 H 0.267597 0.903817 0.417780 0.043 Uiso 1 1 calc R U . . .
H70 H 0.291592 0.947615 0.394149 0.043 Uiso 1 1 calc R U . . .
C32 C 0.2002(4) 0.8949(4) 0.38728(18) 0.0370(18) Uani 1 1 d . . . . .
H71 H 0.180609 0.850906 0.392973 0.044 Uiso 1 1 calc R U . . .
C33 C 0.1534(5) 0.9546(5) 0.3968(3) 0.056(3) Uani 1 1 d . . . . .
C34 C 0.3433(4) 0.6754(4) 0.34277(19) 0.0373(18) Uani 1 1 d . . . . .
H72 H 0.362674 0.637118 0.333263 0.045 Uiso 1 1 calc R U . . .
H73 H 0.353518 0.668703 0.360667 0.045 Uiso 1 1 calc R U . . .
C35 C 0.2644(4) 0.6795(4) 0.33856(19) 0.0389(18) Uani 1 1 d . . . . .
H74 H 0.254899 0.685848 0.320400 0.047 Uiso 1 1 calc R U . . .
C36 C 0.2311(4) 0.6111(5) 0.3477(2) 0.048(2) Uani 1 1 d . . . . .
S13 S 0.06519(12) 0.77274(12) 0.31764(5) 0.0461(5) Uani 1 1 d . . . . .
O26 O 0.0955(5) 0.8378(5) 0.3228(3) 0.103(4) Uani 1 1 d . . . . .
O27 O 0.1153(4) 0.7171(4) 0.32332(19) 0.069(2) Uani 1 1 d . . . . .
O28 O 0.0254(7) 0.7612(8) 0.2961(3) 0.126(6) Uani 1 1 d . . . . .
H75 H 0.048591 0.768700 0.283334 0.189 Uiso 1 1 calc R U . . .
O29 O 0.0076(4) 0.7638(5) 0.3380(2) 0.084(3) Uani 1 1 d . . . . .
S14 S 0.6832(2) 0.7209(2) 0.21240(6) 0.0766(10) Uani 1 1 d . . . . .
O30 O 0.6908(7) 0.6871(7) 0.23677(17) 0.102(4) Uani 1 1 d . . . . .
H76 H 0.706775 0.714501 0.247121 0.152 Uiso 1 1 calc R U . . .
O31 O 0.6654(6) 0.6644(6) 0.1942(2) 0.093(3) Uani 1 1 d . . . . .
O32 O 0.6263(7) 0.7760(6) 0.2137(2) 0.097(4) Uani 1 1 d . . . . .
O33 O 0.7479(9) 0.7489(11) 0.2014(3) 0.163(8) Uani 1 1 d . . . . .
S15A S 0.6071(3) 0.5781(3) 0.49257(10) 0.0568(14) Uani 0.5 1 d . U P E -1
O34A O 0.5294(11) 0.5836(11) 0.4891(3) 0.077(5) Uani 0.5 1 d . U P E -1
O35A O 0.6487(15) 0.6117(12) 0.4713(4) 0.088(6) Uani 0.5 1 d . U P E -1
O36A O 0.6252(13) 0.5013(9) 0.4917(4) 0.087(6) Uani 0.5 1 d . U P E -1
O37A O 0.6226(11) 0.6065(13) 0.5199(4) 0.078(6) Uani 0.5 1 d . U P E -1
H77 H 0.662721 0.597727 0.523721 0.117 Uiso 0.5 1 calc R U P E -1
S16A S 0.7827(4) 1.0378(4) 0.44681(13) 0.0313(16) Uani 0.25 1 d D . P F 1
O38A O 0.7086(9) 1.0499(11) 0.4509(4) 0.037(5) Uiso 0.25 1 d D . P F 1
O39A O 0.8111(12) 1.0897(12) 0.4312(4) 0.038(6) Uiso 0.25 1 d D . P F 1
O40A O 0.7831(14) 0.9725(11) 0.4322(5) 0.057(8) Uiso 0.25 1 d D . P F 1
O41A O 0.8154(12) 1.0301(13) 0.4700(4) 0.050(6) Uiso 0.25 1 d D . P F 1
H78 H 0.813525 1.066612 0.477907 0.075 Uiso 0.25 1 calc R U P F 1
S16B S 0.8437(4) 1.0039(4) 0.44351(13) 0.0292(14) Uani 0.25 1 d D . P G 2
O38B O 0.9130(9) 0.9948(11) 0.4335(4) 0.036(5) Uiso 0.25 1 d D . P G 2
O39B O 0.8147(12) 1.0702(10) 0.4349(4) 0.040(6) Uiso 0.25 1 d D . P G 2
O40B O 0.7974(11) 0.9479(11) 0.4357(4) 0.039(5) Uiso 0.25 1 d D . P G 2
O41B O 0.8467(10) 1.0079(10) 0.4713(3) 0.031(4) Uiso 0.25 1 d D . P G 2
H79 H 0.872262 1.039670 0.475556 0.047 Uiso 0.25 1 calc R U P G 2
O42 O 0.6496(5) 0.9392(5) 0.4707(2) 0.082(3) Uani 1 1 d . . . . .
O43 O 0.5884(6) 1.0914(6) 0.52312(14) 0.086(3) Uani 1 1 d . . . . .
O44 O 0.5237(8) 1.1732(7) 0.2753(2) 0.114(4) Uani 1 1 d . . . . .
O45 O 0.7539(7) 1.0050(8) 0.2992(2) 0.122(6) Uani 1 1 d . . . . .
O46 O 0.4652(8) 0.3720(7) 0.3718(3) 0.130(6) Uani 1 1 d . . . . .
O47 O 0.9016(11) 0.7801(12) 0.2669(4) 0.202(10) Uani 1 1 d . . . . .
O48 O 0.3764(13) 0.5459(8) 0.4209(3) 0.186(9) Uani 1 1 d . . . . .
O49 O 0.6865(16) 0.5173(17) 0.2249(5) 0.34(2) Uani 1 1 d . . . . .
O50 O 0.4432(15) 0.5306(13) 0.2961(6) 0.273(15) Uani 1 1 d . . . . .
O51 O 0.6624(5) 0.3900(5) 0.3554(2) 0.087(3) Uani 1 1 d . . . . .
O52A O 0.7999(8) 0.6902(8) 0.2697(3) 0.053(3) Uiso 0.5 1 d . . P H 1
O53A O 0.8823(10) 0.7120(10) 0.2079(3) 0.072(5) Uiso 0.5 1 d . . P I 1
O54A O 0.8688(8) 0.8688(8) 0.500000 0.121(6) Uiso 1 2 d S . P J 1
O55A O 0.205(3) 0.603(3) 0.2727(10) 0.22(2) Uiso 0.5 1 d . . P K 1
O56A O 0.6130(11) 1.1689(11) 0.3160(4) 0.081(5) Uiso 0.5 1 d . . P L 1
O57A O 0.0326(14) 0.9556(14) 0.3087(5) 0.103(7) Uiso 0.5 1 d . . P M 1
O58A O 0.5195(12) 0.3604(11) 0.3219(4) 0.084(6) Uiso 0.5 1 d . . P N 1
O59A O 0.6301(13) 0.7550(13) 0.5313(4) 0.093(6) Uiso 0.5 1 d . . P O 1
O52B O 0.6098(12) 0.2562(12) 0.3402(4) 0.086(6) Uiso 0.5 1 d . . P P 2
O53B O 0.4954(15) 0.8124(15) 0.2296(5) 0.113(8) Uiso 0.5 1 d . . P Q 2
O54B O 0.269(2) 0.648(2) 0.4180(7) 0.162(14) Uiso 0.5 1 d . . P R 2
O55B O 0.2978(11) 0.5976(11) 0.2887(4) 0.080(5) Uiso 0.5 1 d . . P S 2
O56B O 0.9385(19) 0.8070(19) 0.4127(7) 0.147(11) Uiso 0.5 1 d . . P T 2
O57B O 0.5970(19) 0.4511(19) 0.4655(7) 0.150(12) Uiso 0.5 1 d . . P U 2
O58B O 0.8168(19) 0.6471(19) 0.4598(7) 0.146(11) Uiso 0.5 1 d . . P V 2
O59B O 0.7442(9) 1.0886(9) 0.4593(3) 0.060(4) Uiso 0.5 1 d . . P W 2
O60B O 0.6795(9) 1.0709(8) 0.4535(3) 0.055(3) Uiso 0.5 1 d . . P W 2
O61B O 0.7919(11) 1.1174(11) 0.4378(4) 0.075(5) Uiso 0.5 1 d . . P X 3
O62B O 0.2937(10) 0.7371(10) 0.2718(4) 0.076(5) Uiso 0.5 1 d . . P Y -2

loop_
_atom_site_aniso_label
_atom_site_aniso_U_11
_atom_site_aniso_U_22
_atom_site_aniso_U_33
_atom_site_aniso_U_23
_atom_site_aniso_U_13
_atom_site_aniso_U_12
Rh1 0.0208(2) 0.0204(2) 0.0201(2) 0.00052(17) -0.00030(17) 0.00090(17)
Rh2 0.0216(2) 0.0220(2) 0.0304(2) 0.00700(19) -0.00375(19) 0.00153(18)
Rh3 0.0188(2) 0.0292(3) 0.0244(2) -0.00178(19) 0.00244(18) 0.00200(19)
Rh4 0.0156(2) 0.0314(3) 0.0340(3) 0.0113(2) -0.00228(19) -0.00345(19)
Zn1 0.0170(3) 0.0202(3) 0.0265(4) 0.0024(3) -0.0005(3) 0.0005(3)
Zn2 0.0196(3) 0.0236(4) 0.0236(3) 0.0048(3) 0.0021(3) 0.0027(3)
Zn3 0.0169(3) 0.0218(4) 0.0225(3) 0.0033(3) 0.0008(3) 0.0003(3)
Zn4 0.0182(3) 0.0222(4) 0.0291(4) 0.0026(3) 0.0000(3) -0.0003(3)
S1 0.0215(7) 0.0239(8) 0.0267(8) 0.0001(6) -0.0035(6) 0.0011(6)
S2 0.0201(7) 0.0212(7) 0.0213(7) 0.0003(6) 0.0001(6) 0.0007(6)
S3 0.0224(8) 0.0240(8) 0.0282(8) 0.0047(6) 0.0045(6) 0.0033(6)
S4 0.0209(8) 0.0244(8) 0.0384(9) 0.0085(7) -0.0012(7) 0.0029(6)
S5 0.0257(8) 0.0249(8) 0.0254(8) 0.0051(6) -0.0003(6) 0.0026(6)
S6 0.0204(7) 0.0249(8) 0.0325(8) 0.0068(7) -0.0025(6) 0.0009(6)
S7 0.0177(7) 0.0236(8) 0.0270(7) 0.0020(6) 0.0013(6) 0.0006(6)
S8 0.0214(7) 0.0241(8) 0.0333(8) -0.0022(7) 0.0011(6) 0.0013(6)
S9 0.0195(7) 0.0285(8) 0.0229(7) -0.0001(6) 0.0007(6) -0.0009(6)
S10 0.0175(7) 0.0301(9) 0.0413(10) 0.0153(7) 0.0007(7) 0.0003(6)
S11 0.0174(7) 0.0263(8) 0.0312(8) 0.0073(6) 0.0038(6) 0.0027(6)
S12 0.0182(7) 0.0360(9) 0.0332(9) 0.0030(7) -0.0004(6) -0.0060(7)
O1 0.017(2) 0.021(2) 0.027(2) 0.0032(18) 0.0002(17) 0.0011(17)
O2 0.034(3) 0.036(3) 0.045(3) 0.000(3) 0.001(2) -0.009(2)
O3 0.028(3) 0.058(4) 0.059(4) 0.002(3) -0.006(3) -0.018(3)
O4 0.062(4) 0.053(4) 0.049(4) 0.020(3) 0.022(3) 0.036(3)
O5 0.114(7) 0.079(6) 0.032(3) 0.015(3) 0.002(4) 0.061(5)
O6 0.083(5) 0.054(4) 0.024(3) 0.009(3) -0.005(3) -0.013(4)
O7 0.083(5) 0.067(5) 0.034(3) 0.005(3) 0.018(3) 0.032(4)
O8 0.077(6) 0.112(9) 0.111(8) -0.077(7) -0.048(6) 0.035(6)
O9 0.057(5) 0.157(11) 0.097(7) 0.066(7) -0.046(5) -0.053(6)
O10 0.065(5) 0.048(4) 0.117(8) 0.027(5) 0.014(5) -0.013(4)
O11 0.061(5) 0.081(5) 0.035(3) -0.002(3) 0.016(3) -0.025(4)
O12 0.035(3) 0.028(3) 0.070(4) -0.003(3) -0.016(3) 0.008(2)
O13 0.037(3) 0.044(4) 0.083(5) -0.024(4) -0.024(3) 0.010(3)
O14 0.025(3) 0.036(3) 0.066(4) 0.012(3) -0.005(3) 0.003(2)
O15 0.021(3) 0.038(3) 0.117(7) 0.013(4) -0.007(3) -0.003(2)
O16 0.166(15) 0.189(16) 0.207(17) -0.111(14) -0.147(14) 0.044(13)
O17 0.089(7) 0.059(5) 0.105(7) -0.036(5) 0.017(6) -0.026(5)
O18 0.033(3) 0.042(3) 0.030(3) 0.003(2) 0.000(2) -0.007(2)
O19 0.035(3) 0.053(4) 0.034(3) 0.014(3) -0.006(2) -0.009(3)
O20A 0.113(13) 0.078(11) 0.054(9) 0.000(8) -0.011(9) 0.005(10)
O21A 0.090(10) 0.086(10) 0.033(7) 0.010(7) -0.001(7) -0.001(9)
O20B 0.106(11) 0.105(11) 0.068(9) 0.009(9) -0.015(9) 0.015(10)
O21B 0.108(13) 0.130(14) 0.096(12) 0.047(11) -0.042(11) 0.006(12)
O22 0.051(4) 0.042(4) 0.132(8) 0.027(5) 0.012(5) 0.024(3)
O23 0.044(4) 0.050(4) 0.085(6) -0.008(4) 0.023(4) 0.006(3)
O24 0.052(4) 0.047(4) 0.085(6) 0.020(4) 0.011(4) -0.013(3)
O25 0.069(6) 0.043(4) 0.152(10) -0.029(5) 0.034(6) -0.020(4)
N1 0.025(3) 0.023(3) 0.033(3) 0.001(2) -0.002(2) -0.005(2)
N2 0.025(3) 0.026(3) 0.024(3) 0.002(2) 0.001(2) 0.004(2)
N3 0.039(3) 0.031(3) 0.021(3) 0.000(2) -0.004(2) 0.002(3)
N4 0.034(3) 0.030(3) 0.037(3) 0.007(3) -0.010(3) 0.003(3)
N5 0.033(3) 0.029(3) 0.036(3) 0.013(3) -0.007(3) -0.003(3)
N6 0.024(3) 0.025(3) 0.044(4) 0.007(3) -0.005(3) 0.002(2)
N7 0.021(3) 0.048(4) 0.041(4) -0.009(3) 0.001(3) 0.009(3)
N8 0.044(4) 0.045(4) 0.030(3) -0.010(3) -0.002(3) 0.008(3)
N9 0.026(3) 0.048(4) 0.027(3) 0.010(3) 0.004(2) -0.001(3)
N10A 0.028(8) 0.052(11) 0.043(8) 0.013(8) -0.009(7) -0.015(7)
N10B 0.019(7) 0.047(10) 0.036(8) 0.003(7) -0.007(6) -0.006(7)
N11 0.016(3) 0.035(3) 0.061(4) 0.015(3) 0.002(3) 0.004(2)
N12 0.022(3) 0.034(3) 0.039(3) 0.007(3) -0.002(2) -0.008(2)
C1 0.022(3) 0.031(4) 0.043(4) -0.004(3) -0.001(3) -0.006(3)
C2 0.025(3) 0.030(4) 0.036(4) -0.004(3) -0.005(3) -0.005(3)
C3 0.028(4) 0.028(4) 0.057(5) -0.006(4) -0.002(3) -0.008(3)
C4 0.026(3) 0.027(3) 0.026(3) 0.001(3) -0.005(3) 0.007(3)
C5 0.030(3) 0.022(3) 0.024(3) 0.001(2) 0.001(3) 0.003(3)
C6 0.045(4) 0.026(4) 0.034(4) 0.003(3) -0.002(3) 0.008(3)
C7 0.051(5) 0.030(4) 0.022(3) 0.004(3) 0.009(3) 0.005(3)
C8 0.041(4) 0.033(4) 0.025(3) 0.000(3) 0.003(3) 0.009(3)
C9 0.072(6) 0.031(4) 0.022(3) -0.003(3) 0.007(4) 0.008(4)
C10 0.035(4) 0.032(4) 0.054(5) 0.017(4) -0.016(4) -0.006(3)
C11 0.026(4) 0.040(4) 0.051(5) 0.012(4) -0.015(3) -0.002(3)
C12 0.042(5) 0.040(5) 0.079(7) 0.025(5) -0.038(5) -0.009(4)
C13 0.023(3) 0.036(4) 0.035(4) 0.009(3) 0.002(3) 0.002(3)
C14 0.034(4) 0.037(4) 0.031(4) 0.014(3) -0.002(3) -0.005(3)
C15 0.037(5) 0.065(6) 0.043(5) 0.026(4) -0.005(4) -0.016(4)
C16 0.027(4) 0.025(3) 0.045(4) 0.000(3) -0.008(3) 0.003(3)
C17 0.028(3) 0.022(3) 0.044(4) 0.007(3) -0.004(3) 0.002(3)
C18 0.031(4) 0.024(3) 0.051(5) 0.004(3) -0.011(3) 0.006(3)
C19 0.022(3) 0.032(4) 0.036(4) 0.004(3) 0.000(3) 0.001(3)
C20 0.022(3) 0.034(4) 0.039(4) 0.007(3) 0.002(3) 0.003(3)
C21 0.020(3) 0.034(4) 0.055(5) 0.008(4) 0.008(3) 0.001(3)
C22 0.033(4) 0.039(4) 0.049(5) -0.012(4) -0.002(4) -0.005(3)
C23 0.040(4) 0.037(4) 0.047(5) -0.016(4) -0.003(4) 0.001(3)
C24 0.064(7) 0.071(8) 0.068(7) -0.038(6) 0.002(6) -0.016(6)
C25 0.032(4) 0.032(4) 0.025(3) 0.004(3) 0.005(3) 0.003(3)
C26 0.023(3) 0.040(4) 0.023(3) 0.001(3) 0.002(3) -0.005(3)
C27 0.033(4) 0.042(4) 0.020(3) 0.001(3) 0.002(3) -0.006(3)
C28 0.033(4) 0.072(7) 0.046(5) 0.030(5) -0.012(4) -0.021(4)
C29A 0.033(6) 0.056(9) 0.039(7) 0.013(6) -0.013(6) -0.009(6)
C30A 0.043(7) 0.057(8) 0.046(7) 0.005(6) -0.024(6) -0.007(6)
C29B 0.031(6) 0.049(9) 0.038(7) 0.013(6) -0.014(6) -0.005(6)
C30B 0.053(7) 0.065(9) 0.047(7) 0.013(6) -0.022(6) 0.000(7)
C31 0.023(3) 0.034(4) 0.051(5) 0.003(3) 0.009(3) 0.006(3)
C32 0.020(3) 0.031(4) 0.060(5) 0.013(4) 0.011(3) 0.003(3)
C33 0.025(4) 0.035(5) 0.108(9) 0.004(5) 0.022(5) 0.003(3)
C34 0.022(3) 0.029(4) 0.062(5) 0.007(4) 0.001(3) -0.003(3)
C35 0.026(4) 0.034(4) 0.056(5) 0.002(4) 0.000(3) -0.007(3)
C36 0.023(4) 0.037(5) 0.086(7) -0.009(5) 0.006(4) -0.008(3)
S13 0.0357(11) 0.0393(11) 0.0634(14) -0.0057(10) -0.0179(10) 0.0008(9)
O26 0.051(5) 0.050(5) 0.209(13) -0.015(7) -0.035(7) -0.003(4)
O27 0.043(4) 0.047(4) 0.116(7) -0.019(4) -0.030(4) 0.015(3)
O28 0.103(9) 0.149(12) 0.126(10) -0.062(9) -0.066(8) 0.063(8)
O29 0.033(4) 0.096(7) 0.125(8) 0.058(6) 0.005(4) 0.007(4)
S14 0.104(3) 0.073(2) 0.0528(16) -0.0012(15) 0.0164(17) 0.0092(19)
O30 0.135(10) 0.117(9) 0.052(5) 0.010(6) 0.025(6) 0.035(8)
O31 0.098(8) 0.094(7) 0.087(7) -0.024(6) 0.016(6) 0.037(6)
O32 0.141(11) 0.071(6) 0.080(6) -0.002(5) 0.035(7) 0.009(7)
O33 0.143(14) 0.213(19) 0.133(12) 0.024(12) 0.084(11) 0.049(13)
S15A 0.069(3) 0.047(3) 0.054(3) 0.016(2) -0.028(2) 0.003(2)
O34A 0.085(12) 0.086(12) 0.060(9) 0.014(9) -0.036(9) -0.008(10)
O35A 0.116(16) 0.069(12) 0.078(13) 0.036(10) -0.001(12) -0.005(12)
O36A 0.120(15) 0.044(9) 0.097(13) 0.033(9) -0.032(12) 0.000(9)
O37A 0.068(11) 0.107(14) 0.059(10) 0.026(10) -0.039(9) -0.019(11)
S16A 0.026(3) 0.047(4) 0.021(3) 0.023(3) -0.002(3) -0.014(3)
S16B 0.027(3) 0.033(4) 0.028(3) -0.006(3) 0.004(3) 0.004(3)
O42 0.061(5) 0.077(6) 0.107(7) 0.033(5) 0.040(5) 0.026(4)
O43 0.120(9) 0.107(8) 0.031(4) 0.017(4) -0.001(4) -0.015(6)
O44 0.127(11) 0.113(10) 0.101(8) -0.028(8) -0.034(8) 0.013(8)
O45 0.122(9) 0.177(13) 0.067(6) 0.044(7) -0.042(6) -0.104(9)
O46 0.131(11) 0.108(9) 0.152(12) 0.049(9) -0.066(10) -0.053(8)
O47 0.174(17) 0.25(2) 0.181(16) 0.086(17) -0.057(14) 0.099(16)
O48 0.32(3) 0.078(9) 0.162(15) 0.011(10) 0.062(17) -0.039(13)
O49 0.33(4) 0.37(4) 0.31(3) 0.19(3) 0.23(3) 0.25(3)
O50 0.30(3) 0.19(2) 0.33(3) 0.01(2) 0.11(3) -0.16(2)
O51 0.053(5) 0.095(7) 0.114(8) -0.062(6) -0.023(5) 0.033(5)

loop_
_atom_type_symbol
_atom_type_description
_atom_type_scat_dispersion_real
_atom_type_scat_dispersion_imag
_atom_type_scat_source
C C 0.0001 0.0005 'International Tables Vol C Tables 4.2.6.8 and 6.1.1.4'
N N 0.0008 0.0010 'International Tables Vol C Tables 4.2.6.8 and 6.1.1.4'
O O 0.0022 0.0019 'International Tables Vol C Tables 4.2.6.8 and 6.1.1.4'
Rh Rh -0.4371 2.5385 'International Tables Vol C Tables 4.2.6.8 and 6.1.1.4'
S S 0.0476 0.0436 'International Tables Vol C Tables 4.2.6.8 and 6.1.1.4'
Zn Zn 0.2829 0.5713 'International Tables Vol C Tables 4.2.6.8 and 6.1.1.4'
H H 0.0000 0.0000 'International Tables Vol C Tables 4.2.6.8 and 6.1.1.4'

loop_
_geom_angle_atom_site_label_1
_geom_angle_atom_site_label_2
_geom_angle_atom_site_label_3
_geom_angle
_geom_angle_site_symmetry_1
_geom_angle_site_symmetry_3
_geom_angle_publ_flag
N3 Rh1 N2 91.2(2) . . ?
N3 Rh1 N1 91.2(2) . . ?
N2 Rh1 N1 91.5(2) . . ?
N3 Rh1 S1 88.69(18) . . ?
N2 Rh1 S1 177.44(17) . . ?
N1 Rh1 S1 85.97(17) . . ?
N3 Rh1 S3 85.28(19) . . ?
N2 Rh1 S3 89.08(17) . . ?
N1 Rh1 S3 176.43(18) . . ?
S1 Rh1 S3 93.46(6) . . ?
N3 Rh1 S2 176.16(18) . . ?
N2 Rh1 S2 85.12(16) . . ?
N1 Rh1 S2 88.00(17) . . ?
S1 Rh1 S2 94.99(6) . . ?
S3 Rh1 S2 95.56(6) . . ?
N4 Rh2 N6 90.9(3) . . ?
N4 Rh2 N5 92.2(3) . . ?
N6 Rh2 N5 90.8(3) . . ?
N4 Rh2 S6 176.83(19) . . ?
N6 Rh2 S6 86.00(18) . . ?
N5 Rh2 S6 87.36(18) . . ?
N4 Rh2 S5 88.21(19) . . ?
N6 Rh2 S5 175.89(19) . . ?
N5 Rh2 S5 85.26(19) . . ?
S6 Rh2 S5 94.88(6) . . ?
N4 Rh2 S4 85.3(2) . . ?
N6 Rh2 S4 88.47(19) . . ?
N5 Rh2 S4 177.39(18) . . ?
S6 Rh2 S4 95.08(7) . . ?
S5 Rh2 S4 95.45(6) . . ?
N8 Rh3 N7 92.3(3) . . ?
N8 Rh3 N9 91.6(3) . . ?
N7 Rh3 N9 93.2(3) . . ?
N8 Rh3 S9 88.2(2) . . ?
N7 Rh3 S9 178.2(2) . . ?
N9 Rh3 S9 85.10(18) . . ?
N8 Rh3 S7 177.5(2) . . ?
N7 Rh3 S7 85.15(19) . . ?
N9 Rh3 S7 88.6(2) . . ?
S9 Rh3 S7 94.31(6) . . ?
N8 Rh3 S8 85.4(2) . . ?
N7 Rh3 S8 88.4(2) . . ?
N9 Rh3 S8 176.67(19) . . ?
S9 Rh3 S8 93.37(6) . . ?
S7 Rh3 S8 94.51(6) . . ?
N10B Rh4 N12 93.4(9) . . ?
N10B Rh4 N11 86.0(6) . . ?
N12 Rh4 N11 92.2(3) . . ?
N12 Rh4 N10A 89.0(9) . . ?
N11 Rh4 N10A 96.5(8) . . ?
N10B Rh4 S11 170.7(6) . . ?
N12 Rh4 S11 88.71(19) . . ?
N11 Rh4 S11 84.9(2) . . ?
N10A Rh4 S11 177.3(7) . . ?
N10B Rh4 S10 83.4(9) . . ?
N12 Rh4 S10 176.77(19) . . ?
N11 Rh4 S10 87.60(19) . . ?
N10A Rh4 S10 87.8(8) . . ?
S11 Rh4 S10 94.49(7) . . ?
N10B Rh4 S12 94.1(6) . . ?
N12 Rh4 S12 84.77(19) . . ?
N11 Rh4 S12 176.98(19) . . ?
N10A Rh4 S12 83.3(7) . . ?
S11 Rh4 S12 95.11(6) . . ?
S10 Rh4 S12 95.41(7) . . ?
O1 Zn1 S4 106.82(14) . . ?
O1 Zn1 S1 111.96(15) . . ?
S4 Zn1 S1 111.59(7) . . ?
O1 Zn1 S7 107.41(14) . . ?
S4 Zn1 S7 111.88(7) . . ?
S1 Zn1 S7 107.15(7) . . ?
O1 Zn2 S11 108.01(14) . . ?
O1 Zn2 S5 109.09(14) . . ?
S11 Zn2 S5 110.48(7) . . ?
O1 Zn2 S3 107.80(14) . . ?
S11 Zn2 S3 111.18(7) . . ?
S5 Zn2 S3 110.18(7) . . ?
O1 Zn3 S10 111.96(14) . . ?
O1 Zn3 S2 108.73(14) . . ?
S10 Zn3 S2 108.87(7) . . ?
O1 Zn3 S9 107.91(15) . . ?
S10 Zn3 S9 108.53(7) . . ?
S2 Zn3 S9 110.86(6) . . ?
O1 Zn4 S6 110.52(14) . . ?
O1 Zn4 S12 106.24(14) . . ?
S6 Zn4 S12 110.33(7) . . ?
O1 Zn4 S8 109.10(14) . . ?
S6 Zn4 S8 109.95(7) . . ?
S12 Zn4 S8 110.64(7) . . ?
C1 S1 Rh1 97.4(3) . . ?
C1 S1 Zn1 101.3(3) . . ?
Rh1 S1 Zn1 112.43(7) . . ?
C4 S2 Rh1 97.8(2) . . ?
C4 S2 Zn3 102.1(2) . . ?
Rh1 S2 Zn3 115.04(7) . . ?
C7 S3 Rh1 97.1(3) . . ?
C7 S3 Zn2 101.9(3) . . ?
Rh1 S3 Zn2 117.13(7) . . ?
C10 S4 Zn1 102.1(3) . . ?
C10 S4 Rh2 98.1(3) . . ?
Zn1 S4 Rh2 115.80(7) . . ?
C13 S5 Rh2 97.7(3) . . ?
C13 S5 Zn2 103.6(2) . . ?
Rh2 S5 Zn2 114.80(8) . . ?
C16 S6 Rh2 98.5(3) . . ?
C16 S6 Zn4 103.3(3) . . ?
Rh2 S6 Zn4 111.83(7) . . ?
C19 S7 Rh3 98.3(3) . . ?
C19 S7 Zn1 101.1(2) . . ?
Rh3 S7 Zn1 115.09(7) . . ?
C22 S8 Rh3 97.8(3) . . ?
C22 S8 Zn4 101.7(3) . . ?
Rh3 S8 Zn4 113.48(7) . . ?
C25 S9 Rh3 98.4(2) . . ?
C25 S9 Zn3 99.5(2) . . ?
Rh3 S9 Zn3 114.13(7) . . ?
C28 S10 Rh4 98.0(3) . . ?
C28 S10 Zn3 102.5(3) . . ?
Rh4 S10 Zn3 111.07(7) . . ?
C31 S11 Rh4 96.8(3) . . ?
C31 S11 Zn2 100.4(3) . . ?
Rh4 S11 Zn2 115.64(7) . . ?
C34 S12 Rh4 97.6(3) . . ?
C34 S12 Zn4 101.0(3) . . ?
Rh4 S12 Zn4 115.91(8) . . ?
Zn3 O1 Zn2 109.5(2) . . ?
Zn3 O1 Zn4 109.1(2) . . ?
Zn2 O1 Zn4 110.7(2) . . ?
Zn3 O1 Zn1 108.9(2) . . ?
Zn2 O1 Zn1 109.4(2) . . ?
Zn4 O1 Zn1 109.2(2) . . ?
C3 O3 H1 109.5 . . ?
C6 O5 H2 109.5 . . ?
C9 O6 H3 109.5 . . ?
C12 O9 H4 109.5 . . ?
C18 O13 H5 109.5 . . ?
C21 O15 H6 109.5 . . ?
C27 O19 H7 109.5 . . ?
C33 O23 H8 109.5 . . ?
C36 O25 H9 109.5 . . ?
C2 N1 Rh1 112.4(4) . . ?
C2 N1 H10 109.1 . . ?
Rh1 N1 H10 109.1 . . ?
C2 N1 H11 109.1 . . ?
Rh1 N1 H11 109.1 . . ?
H10 N1 H11 107.9 . . ?
C5 N2 Rh1 111.9(4) . . ?
C5 N2 H12 109.2 . . ?
Rh1 N2 H12 109.2 . . ?
C5 N2 H13 109.2 . . ?
Rh1 N2 H13 109.2 . . ?
H12 N2 H13 107.9 . . ?
C8 N3 Rh1 114.1(5) . . ?
C8 N3 H14 108.7 . . ?
Rh1 N3 H14 108.7 . . ?
C8 N3 H15 108.7 . . ?
Rh1 N3 H15 108.7 . . ?
H14 N3 H15 107.6 . . ?
C11 N4 Rh2 112.9(5) . . ?
C11 N4 H16 109.0 . . ?
Rh2 N4 H16 109.0 . . ?
C11 N4 H17 109.0 . . ?
Rh2 N4 H17 109.0 . . ?
H16 N4 H17 107.8 . . ?
C14 N5 Rh2 112.6(5) . . ?
C14 N5 H18 109.1 . . ?
Rh2 N5 H18 109.1 . . ?
C14 N5 H19 109.1 . . ?
Rh2 N5 H19 109.1 . . ?
H18 N5 H19 107.8 . . ?
C17 N6 Rh2 112.5(4) . . ?
C17 N6 H20 109.1 . . ?
Rh2 N6 H20 109.1 . . ?
C17 N6 H21 109.1 . . ?
Rh2 N6 H21 109.1 . . ?
H20 N6 H21 107.8 . . ?
C20 N7 Rh3 112.7(5) . . ?
C20 N7 H22 109.1 . . ?
Rh3 N7 H22 109.1 . . ?
C20 N7 H23 109.1 . . ?
Rh3 N7 H23 109.1 . . ?
H22 N7 H23 107.8 . . ?
C23 N8 Rh3 113.5(5) . . ?
C23 N8 H24 108.9 . . ?
Rh3 N8 H24 108.9 . . ?
C23 N8 H25 108.9 . . ?
Rh3 N8 H25 108.9 . . ?
H24 N8 H25 107.7 . . ?
C26 N9 Rh3 112.0(4) . . ?
C26 N9 H26 109.2 . . ?
Rh3 N9 H26 109.2 . . ?
C26 N9 H27 109.2 . . ?
Rh3 N9 H27 109.2 . . ?
H26 N9 H27 107.9 . . ?
C29A N10A Rh4 111.4(16) . . ?
C29A N10A H28 109.3 . . ?
Rh4 N10A H28 109.3 . . ?
C29A N10A H29 109.3 . . ?
Rh4 N10A H29 109.3 . . ?
H28 N10A H29 108.0 . . ?
C29B N10B Rh4 112.2(15) . . ?
C29B N10B H30 109.2 . . ?
Rh4 N10B H30 109.2 . . ?
C29B N10B H31 109.2 . . ?
Rh4 N10B H31 109.2 . . ?
H30 N10B H31 107.9 . . ?
C32 N11 Rh4 114.0(5) . . ?
C32 N11 H32 108.7 . . ?
Rh4 N11 H32 108.7 . . ?
C32 N11 H33 108.7 . . ?
Rh4 N11 H33 108.7 . . ?
H32 N11 H33 107.6 . . ?
C35 N12 Rh4 112.7(5) . . ?
C35 N12 H34 109.1 . . ?
Rh4 N12 H34 109.1 . . ?
C35 N12 H35 109.1 . . ?
Rh4 N12 H35 109.1 . . ?
H34 N12 H35 107.8 . . ?
C2 C1 S1 109.1(5) . . ?
C2 C1 H36 109.9 . . ?
S1 C1 H36 109.9 . . ?
C2 C1 H37 109.9 . . ?
S1 C1 H37 109.9 . . ?
H36 C1 H37 108.3 . . ?
N1 C2 C1 110.3(6) . . ?
N1 C2 C3 110.0(6) . . ?
C1 C2 C3 108.0(6) . . ?
N1 C2 H38 109.5 . . ?
C1 C2 H38 109.5 . . ?
C3 C2 H38 109.5 . . ?
O2 C3 O3 121.9(8) . . ?
O2 C3 C2 122.0(7) . . ?
O3 C3 C2 116.1(8) . . ?
C5 C4 S2 108.4(5) . . ?
C5 C4 H39 110.0 . . ?
S2 C4 H39 110.0 . . ?
C5 C4 H40 110.0 . . ?
S2 C4 H40 110.0 . . ?
H39 C4 H40 108.4 . . ?
N2 C5 C6 110.3(6) . . ?
N2 C5 C4 108.3(6) . . ?
C6 C5 C4 112.7(6) . . ?
N2 C5 H41 108.5 . . ?
C6 C5 H41 108.5 . . ?
C4 C5 H41 108.5 . . ?
O4 C6 O5 124.8(8) . . ?
O4 C6 C5 123.3(7) . . ?
O5 C6 C5 111.9(7) . . ?
C8 C7 S3 108.4(5) . . ?
C8 C7 H42 110.0 . . ?
S3 C7 H42 110.0 . . ?
C8 C7 H43 110.0 . . ?
S3 C7 H43 110.0 . . ?
H42 C7 H43 108.4 . . ?
N3 C8 C9 112.7(7) . . ?
N3 C8 C7 109.8(6) . . ?
C9 C8 C7 109.8(6) . . ?
N3 C8 H44 108.2 . . ?
C9 C8 H44 108.2 . . ?
C7 C8 H44 108.2 . . ?
O7 C9 O6 125.1(8) . . ?
O7 C9 C8 122.0(9) . . ?
O6 C9 C8 112.8(7) . . ?
C11 C10 S4 109.4(6) . . ?
C11 C10 H45 109.8 . . ?
S4 C10 H45 109.8 . . ?
C11 C10 H46 109.8 . . ?
S4 C10 H46 109.8 . . ?
H45 C10 H46 108.2 . . ?
N4 C11 C10 110.0(6) . . ?
N4 C11 C12 109.9(8) . . ?
C10 C11 C12 111.8(7) . . ?
N4 C11 H47 108.4 . . ?
C10 C11 H47 108.4 . . ?
C12 C11 H47 108.4 . . ?
O8 C12 O9 126.6(11) . . ?
O8 C12 C11 124.8(10) . . ?
O9 C12 C11 108.5(11) . . ?
C14 C13 S5 107.0(5) . . ?
C14 C13 H48 110.3 . . ?
S5 C13 H48 110.3 . . ?
C14 C13 H49 110.3 . . ?
S5 C13 H49 110.3 . . ?
H48 C13 H49 108.6 . . ?
N5 C14 C15 116.2(7) . . ?
N5 C14 C13 108.8(6) . . ?
C15 C14 C13 109.1(7) . . ?
N5 C14 H50 107.5 . . ?
C15 C14 H50 107.5 . . ?
C13 C14 H50 107.5 . . ?
O11 C15 O10 123.6(9) . . ?
O11 C15 C14 121.4(9) . . ?
O10 C15 C14 114.9(9) . . ?
C17 C16 S6 109.6(6) . . ?
C17 C16 H51 109.7 . . ?
S6 C16 H51 109.7 . . ?
C17 C16 H52 109.7 . . ?
S6 C16 H52 109.7 . . ?
H51 C16 H52 108.2 . . ?
N6 C17 C16 111.3(6) . . ?
N6 C17 C18 109.7(6) . . ?
C16 C17 C18 111.8(7) . . ?
N6 C17 H53 108.0 . . ?
C16 C17 H53 108.0 . . ?
C18 C17 H53 108.0 . . ?
O12 C18 O13 125.0(8) . . ?
O12 C18 C17 123.6(8) . . ?
O13 C18 C17 111.3(7) . . ?
C20 C19 S7 108.5(5) . . ?
C20 C19 H54 110.0 . . ?
S7 C19 H54 110.0 . . ?
C20 C19 H55 110.0 . . ?
S7 C19 H55 110.0 . . ?
H54 C19 H55 108.4 . . ?
N7 C20 C19 109.0(6) . . ?
N7 C20 C21 111.7(7) . . ?
C19 C20 C21 106.8(6) . . ?
N7 C20 H56 109.8 . . ?
C19 C20 H56 109.8 . . ?
C21 C20 H56 109.8 . . ?
O14 C21 O15 125.3(8) . . ?
O14 C21 C20 123.1(7) . . ?
O15 C21 C20 111.4(7) . . ?
C23 C22 S8 109.0(6) . . ?
C23 C22 H57 109.9 . . ?
S8 C22 H57 109.9 . . ?
C23 C22 H58 109.9 . . ?
S8 C22 H58 109.9 . . ?
H57 C22 H58 108.3 . . ?
N8 C23 C22 109.8(7) . . ?
N8 C23 C24 109.8(9) . . ?
C22 C23 C24 108.9(8) . . ?
N8 C23 H59 109.4 . . ?
C22 C23 H59 109.4 . . ?
C24 C23 H59 109.4 . . ?
O16 C24 O17 124.1(12) . . ?
O16 C24 C23 119.1(12) . . ?
O17 C24 C23 116.7(12) . . ?
C26 C25 S9 108.6(5) . . ?
C26 C25 H60 110.0 . . ?
S9 C25 H60 110.0 . . ?
C26 C25 H61 110.0 . . ?
S9 C25 H61 110.0 . . ?
H60 C25 H61 108.4 . . ?
N9 C26 C27 112.4(6) . . ?
N9 C26 C25 108.5(6) . . ?
C27 C26 C25 107.7(6) . . ?
N9 C26 H62 109.4 . . ?
C27 C26 H62 109.4 . . ?
C25 C26 H62 109.4 . . ?
O18 C27 O19 125.5(7) . . ?
O18 C27 C26 124.4(7) . . ?
O19 C27 C26 110.1(6) . . ?
C29B C28 S10 101.1(8) . . ?
C29A C28 S10 113.4(8) . . ?
C29A C28 H63 108.9 . . ?
S10 C28 H63 108.9 . . ?
C29A C28 H64 108.9 . . ?
S10 C28 H64 108.9 . . ?
H63 C28 H64 107.7 . . ?
C29B C28 H65 111.5 . . ?
S10 C28 H65 111.5 . . ?
C29B C28 H66 111.5 . . ?
S10 C28 H66 111.5 . . ?
H65 C28 H66 109.4 . . ?
N10A C29A C30A 112.9(19) . . ?
N10A C29A C28 110.9(16) . . ?
C30A C29A C28 110.5(15) . . ?
N10A C29A H67 107.4 . . ?
C30A C29A H67 107.4 . . ?
C28 C29A H67 107.4 . . ?
O20A C30A O21A 125.0(17) . . ?
O20A C30A C29A 119.7(18) . . ?
O21A C30A C29A 115.2(17) . . ?
N10B C29B C30B 113.7(18) . . ?
N10B C29B C28 107.3(15) . . ?
C30B C29B C28 107.3(15) . . ?
N10B C29B H68 109.5 . . ?
C30B C29B H68 109.5 . . ?
C28 C29B H68 109.5 . . ?
O20B C30B O21B 120.3(17) . . ?
O20B C30B C29B 119.0(19) . . ?
O21B C30B C29B 118.3(19) . . ?
C32 C31 S11 107.7(6) . . ?
C32 C31 H69 110.2 . . ?
S11 C31 H69 110.2 . . ?
C32 C31 H70 110.2 . . ?
S11 C31 H70 110.2 . . ?
H69 C31 H70 108.5 . . ?
N11 C32 C31 109.6(6) . . ?
N11 C32 C33 112.9(8) . . ?
C31 C32 C33 107.9(8) . . ?
N11 C32 H71 108.8 . . ?
C31 C32 H71 108.8 . . ?
C33 C32 H71 108.8 . . ?
O22 C33 O23 123.5(10) . . ?
O22 C33 C32 122.8(11) . . ?
O23 C33 C32 113.7(9) . . ?
C35 C34 S12 107.2(6) . . ?
C35 C34 H72 110.3 . . ?
S12 C34 H72 110.3 . . ?
C35 C34 H73 110.3 . . ?
S12 C34 H73 110.3 . . ?
H72 C34 H73 108.5 . . ?
N12 C35 C34 109.4(7) . . ?
N12 C35 C36 110.5(7) . . ?
C34 C35 C36 108.9(7) . . ?
N12 C35 H74 109.3 . . ?
C34 C35 H74 109.3 . . ?
C36 C35 H74 109.3 . . ?
O24 C36 O25 122.0(9) . . ?
O24 C36 C35 122.5(9) . . ?
O25 C36 C35 115.4(10) . . ?
O28 S13 O26 122.0(9) . . ?
O28 S13 O27 114.3(6) . . ?
O26 S13 O27 109.7(5) . . ?
O28 S13 O29 98.3(8) . . ?
O26 S13 O29 105.3(7) . . ?
O27 S13 O29 104.5(5) . . ?
S13 O28 H75 109.5 . . ?
O30 S14 O33 115.2(10) . . ?
O30 S14 O31 105.1(7) . . ?
O33 S14 O31 102.3(9) . . ?
O30 S14 O32 110.4(6) . . ?
O33 S14 O32 111.7(9) . . ?
O31 S14 O32 111.8(7) . . ?
S14 O30 H76 109.5 . . ?
O34A S15A O35A 114.0(12) . . ?
O34A S15A O36A 107.0(12) . . ?
O35A S15A O36A 105.8(14) . . ?
O34A S15A O37A 105.9(12) . . ?
O35A S15A O37A 114.9(11) . . ?
O36A S15A O37A 108.9(12) . . ?
S15A O37A H77 109.5 . . ?
O41A S16A O39A 114.3(12) . . ?
O41A S16A O38A 109.7(12) . . ?
O39A S16A O38A 110.5(12) . . ?
O41A S16A O40A 111.4(13) . . ?
O39A S16A O40A 107.8(12) . . ?
O38A S16A O40A 102.5(11) . . ?
S16A O41A H78 109.5 . . ?
O38B S16B O40B 112.0(11) . . ?
O38B S16B O41B 109.5(11) . . ?
O40B S16B O41B 110.0(11) . . ?
O38B S16B O39B 110.2(11) . . ?
O40B S16B O39B 108.9(11) . . ?
O41B S16B O39B 106.0(11) . . ?
S16B O41B H79 109.5 . . ?

loop_
_geom_bond_atom_site_label_1
_geom_bond_atom_site_label_2
_geom_bond_distance
_geom_bond_site_symmetry_2
_geom_bond_publ_flag
Rh1 N3 2.123(6) . ?
Rh1 N2 2.137(6) . ?
Rh1 N1 2.146(6) . ?
Rh1 S1 2.3478(17) . ?
Rh1 S3 2.3486(18) . ?
Rh1 S2 2.3540(16) . ?
Rh2 N4 2.126(7) . ?
Rh2 N6 2.131(6) . ?
Rh2 N5 2.137(6) . ?
Rh2 S6 2.3503(18) . ?
Rh2 S5 2.3535(18) . ?
Rh2 S4 2.3601(19) . ?
Rh3 N8 2.114(7) . ?
Rh3 N7 2.143(6) . ?
Rh3 N9 2.158(7) . ?
Rh3 S9 2.3404(17) . ?
Rh3 S7 2.3464(18) . ?
Rh3 S8 2.3513(19) . ?
Rh4 N10B 2.09(3) . ?
Rh4 N12 2.134(6) . ?
Rh4 N11 2.140(7) . ?
Rh4 N10A 2.20(3) . ?
Rh4 S11 2.3466(19) . ?
Rh4 S10 2.3499(19) . ?
Rh4 S12 2.364(2) . ?
Zn1 O1 1.975(5) . ?
Zn1 S4 2.3578(18) . ?
Zn1 S1 2.3703(19) . ?
Zn1 S7 2.3762(18) . ?
Zn2 O1 1.974(5) . ?
Zn2 S11 2.3694(19) . ?
Zn2 S5 2.3702(18) . ?
Zn2 S3 2.3830(19) . ?
Zn3 O1 1.970(5) . ?
Zn3 S10 2.3573(18) . ?
Zn3 S2 2.3675(18) . ?
Zn3 S9 2.3705(18) . ?
Zn4 O1 1.975(5) . ?
Zn4 S6 2.3749(18) . ?
Zn4 S12 2.3786(19) . ?
Zn4 S8 2.3829(19) . ?
S1 C1 1.846(8) . ?
S2 C4 1.846(7) . ?
S3 C7 1.835(7) . ?
S4 C10 1.841(9) . ?
S5 C13 1.855(8) . ?
S6 C16 1.847(8) . ?
S7 C19 1.857(7) . ?
S8 C22 1.846(8) . ?
S9 C25 1.832(8) . ?
S10 C28 1.848(10) . ?
S11 C31 1.861(8) . ?
S12 C34 1.857(8) . ?
O2 C3 1.207(11) . ?
O3 C3 1.319(11) . ?
O3 H1 0.8200 . ?
O4 C6 1.204(10) . ?
O5 C6 1.312(10) . ?
O5 H2 0.8200 . ?
O6 C9 1.322(13) . ?
O6 H3 0.8200 . ?
O7 C9 1.253(12) . ?
O8 C12 1.164(16) . ?
O9 C12 1.337(15) . ?
O9 H4 0.8200 . ?
O10 C15 1.346(14) . ?
O11 C15 1.241(14) . ?
O12 C18 1.228(10) . ?
O13 C18 1.305(10) . ?
O13 H5 0.8200 . ?
O14 C21 1.201(10) . ?
O15 C21 1.336(10) . ?
O15 H6 0.8200 . ?
O16 C24 1.21(2) . ?
O17 C24 1.318(16) . ?
O18 C27 1.214(10) . ?
O19 C27 1.326(10) . ?
O19 H7 0.8200 . ?
O20A C30A 1.195(19) . ?
O21A C30A 1.206(18) . ?
O20B C30B 1.21(2) . ?
O21B C30B 1.218(19) . ?
O22 C33 1.211(14) . ?
O23 C33 1.357(15) . ?
O23 H8 0.8200 . ?
O24 C36 1.211(13) . ?
O25 C36 1.326(13) . ?
O25 H9 0.8200 . ?
N1 C2 1.501(9) . ?
N1 H10 0.8900 . ?
N1 H11 0.8900 . ?
N2 C5 1.496(9) . ?
N2 H12 0.8900 . ?
N2 H13 0.8900 . ?
N3 C8 1.492(10) . ?
N3 H14 0.8900 . ?
N3 H15 0.8900 . ?
N4 C11 1.498(11) . ?
N4 H16 0.8900 . ?
N4 H17 0.8900 . ?
N5 C14 1.490(11) . ?
N5 H18 0.8900 . ?
N5 H19 0.8900 . ?
N6 C17 1.512(10) . ?
N6 H20 0.8900 . ?
N6 H21 0.8900 . ?
N7 C20 1.503(11) . ?
N7 H22 0.8900 . ?
N7 H23 0.8900 . ?
N8 C23 1.502(12) . ?
N8 H24 0.8900 . ?
N8 H25 0.8900 . ?
N9 C26 1.484(10) . ?
N9 H26 0.8900 . ?
N9 H27 0.8900 . ?
N10A C29A 1.50(3) . ?
N10A H28 0.8900 . ?
N10A H29 0.8900 . ?
N10B C29B 1.48(3) . ?
N10B H30 0.8900 . ?
N10B H31 0.8900 . ?
N11 C32 1.475(12) . ?
N11 H32 0.8900 . ?
N11 H33 0.8900 . ?
N12 C35 1.466(11) . ?
N12 H34 0.8900 . ?
N12 H35 0.8900 . ?
C1 C2 1.538(10) . ?
C1 H36 0.9700 . ?
C1 H37 0.9700 . ?
C2 C3 1.552(11) . ?
C2 H38 0.9800 . ?
C4 C5 1.540(10) . ?
C4 H39 0.9700 . ?
C4 H40 0.9700 . ?
C5 C6 1.522(10) . ?
C5 H41 0.9800 . ?
C7 C8 1.540(11) . ?
C7 H42 0.9700 . ?
C7 H43 0.9700 . ?
C8 C9 1.540(10) . ?
C8 H44 0.9800 . ?
C10 C11 1.532(11) . ?
C10 H45 0.9700 . ?
C10 H46 0.9700 . ?
C11 C12 1.567(13) . ?
C11 H47 0.9800 . ?
C13 C14 1.558(10) . ?
C13 H48 0.9700 . ?
C13 H49 0.9700 . ?
C14 C15 1.534(11) . ?
C14 H50 0.9800 . ?
C16 C17 1.531(10) . ?
C16 H51 0.9700 . ?
C16 H52 0.9700 . ?
C17 C18 1.556(11) . ?
C17 H53 0.9800 . ?
C19 C20 1.538(11) . ?
C19 H54 0.9700 . ?
C19 H55 0.9700 . ?
C20 C21 1.552(10) . ?
C20 H56 0.9800 . ?
C22 C23 1.525(13) . ?
C22 H57 0.9700 . ?
C22 H58 0.9700 . ?
C23 C24 1.559(13) . ?
C23 H59 0.9800 . ?
C25 C26 1.559(10) . ?
C25 H60 0.9700 . ?
C25 H61 0.9700 . ?
C26 C27 1.556(11) . ?
C26 H62 0.9800 . ?
C28 C29B 1.55(2) . ?
C28 C29A 1.61(3) . ?
C28 H63 0.9700 . ?
C28 H64 0.9700 . ?
C28 H65 0.9700 . ?
C28 H66 0.9700 . ?
C29A C30A 1.557(13) . ?
C29A H67 0.9800 . ?
C29B C30B 1.547(12) . ?
C29B H68 0.9800 . ?
C31 C32 1.529(11) . ?
C31 H69 0.9700 . ?
C31 H70 0.9700 . ?
C32 C33 1.552(12) . ?
C32 H71 0.9800 . ?
C34 C35 1.546(11) . ?
C34 H72 0.9700 . ?
C34 H73 0.9700 . ?
C35 C36 1.549(12) . ?
C35 H74 0.9800 . ?
S13 O28 1.389(10) . ?
S13 O26 1.415(9) . ?
S13 O27 1.481(7) . ?
S13 O29 1.556(9) . ?
O28 H75 0.8200 . ?
S14 O30 1.446(10) . ?
S14 O33 1.481(17) . ?
S14 O31 1.495(11) . ?
S14 O32 1.535(12) . ?
O30 H76 0.8200 . ?
S15A O34A 1.52(2) . ?
S15A O35A 1.53(2) . ?
S15A O36A 1.529(19) . ?
S15A O37A 1.57(2) . ?
O37A H77 0.8200 . ?
S16A O41A 1.382(18) . ?
S16A O39A 1.407(18) . ?
S16A O38A 1.470(18) . ?
S16A O40A 1.480(19) . ?
O41A H78 0.8200 . ?
S16B O38B 1.453(17) . ?
S16B O40B 1.465(17) . ?
S16B O41B 1.466(16) . ?
S16B O39B 1.473(18) . ?
O41B H79 0.8200 . ?
O52B O56B 1.37(4) 4_645 ?
O59B O60B 1.33(2) . ?

loop_
_geom_hbond_atom_site_label_D
_geom_hbond_atom_site_label_H
_geom_hbond_atom_site_label_A
_geom_hbond_distance_DH
_geom_hbond_distance_HA
_geom_hbond_distance_DA
_geom_hbond_angle_DHA
_geom_hbond_site_symmetry_A
_geom_hbond_publ_flag
O5 H2 S14 0.82 2.70 3.467(8) 155.8 5_675 yes
O5 H2 O31 0.82 1.81 2.609(12) 162.7 5_675 yes
O6 H3 O43 0.82 1.76 2.565(10) 165.5 . yes
O13 H5 O51 0.82 1.83 2.607(10) 158.6 . yes
O15 H6 S13 0.82 2.88 3.593(7) 146.9 1_655 yes
O15 H6 O29 0.82 1.82 2.643(10) 175.8 1_655 yes
O19 H7 O42 0.82 1.77 2.550(10) 157.7 8_654 yes
O23 H8 O31 0.82 1.78 2.573(15) 162.1 7_465 yes
N1 H11 O14 0.89 2.38 3.050(9) 132.7 4_655 yes
N2 H12 O24 0.89 2.48 3.340(10) 162.1 4 yes
N2 H13 O29 0.89 2.08 2.963(10) 169.1 4 yes
N3 H15 O29 0.89 2.57 3.360(13) 148.7 4 yes
N4 H16 O18 0.89 2.58 3.368(9) 147.7 7_465 yes
N6 H20 O2 0.89 2.33 3.208(9) 168.1 4_645 yes
N8 H25 S14 0.89 2.86 3.677(8) 152.8 . yes
N8 H25 O30 0.89 2.27 3.001(13) 139.2 . yes
N8 H25 O32 0.89 2.47 3.169(13) 135.8 . yes
N9 H26 O45 0.89 2.20 3.049(12) 160.5 . yes
N9 H27 O11 0.89 2.04 2.891(10) 159.7 8_654 yes
N11 H33 O26 0.89 2.24 3.086(13) 158.1 . yes
N12 H34 O4 0.89 2.41 2.900(9) 114.8 4_545 yes
N12 H35 O27 0.89 2.06 2.839(10) 145.3 . yes
C1 H37 S7 0.97 2.77 3.532(8) 136.2 . yes
C2 H38 O14 0.98 2.50 3.063(10) 116.4 4_655 yes
C4 H39 O43 0.97 2.51 3.421(10) 155.5 8_654 yes
C4 H40 S10 0.97 2.86 3.597(8) 133.1 . yes
C7 H43 O19 0.97 2.54 3.246(10) 129.3 7_465 yes
C8 H44 O27 0.98 2.29 3.206(11) 155.0 4 yes
C10 H45 O51 0.97 2.65 3.564(12) 157.9 4_655 yes
C13 H48 O32 0.97 2.47 3.286(14) 142.1 7_465 yes
C14 H50 O18 0.98 2.29 3.206(10) 154.9 7_465 yes
C16 H52 O3 0.97 2.54 3.350(10) 140.4 4_645 yes
C19 H54 O51 0.97 2.58 3.392(13) 141.0 4_655 yes
C25 H60 O7 0.97 2.60 3.372(11) 136.6 8_654 yes
C25 H61 S2 0.97 2.86 3.642(8) 137.8 . yes
C28 H64 S9 0.97 2.79 3.615(11) 143.0 . yes
C31 H69 O32 0.97 2.49 3.430(15) 164.3 7_465 yes
C31 H70 O25 0.97 2.58 3.194(13) 121.3 4 yes
C32 H71 O4 0.98 2.36 3.303(10) 160.2 4_545 yes

loop_
_geom_torsion_atom_site_label_1
_geom_torsion_atom_site_label_2
_geom_torsion_atom_site_label_3
_geom_torsion_atom_site_label_4
_geom_torsion
_geom_torsion_site_symmetry_1
_geom_torsion_site_symmetry_2
_geom_torsion_site_symmetry_3
_geom_torsion_site_symmetry_4
_geom_torsion_publ_flag
Rh1 S1 C1 C2 39.2(5) . . . . ?
Zn1 S1 C1 C2 153.9(5) . . . . ?
Rh1 N1 C2 C1 44.0(7) . . . . ?
Rh1 N1 C2 C3 163.0(5) . . . . ?
S1 C1 C2 N1 -56.6(7) . . . . ?
S1 C1 C2 C3 -176.9(5) . . . . ?
N1 C2 C3 O2 -27.2(10) . . . . ?
C1 C2 C3 O2 93.2(9) . . . . ?
N1 C2 C3 O3 155.7(7) . . . . ?
C1 C2 C3 O3 -83.9(9) . . . . ?
Rh1 S2 C4 C5 37.3(5) . . . . ?
Zn3 S2 C4 C5 155.1(4) . . . . ?
Rh1 N2 C5 C6 174.8(5) . . . . ?
Rh1 N2 C5 C4 51.0(6) . . . . ?
S2 C4 C5 N2 -59.1(6) . . . . ?
S2 C4 C5 C6 178.6(5) . . . . ?
N2 C5 C6 O4 0.7(12) . . . . ?
C4 C5 C6 O4 121.9(10) . . . . ?
N2 C5 C6 O5 178.8(8) . . . . ?
C4 C5 C6 O5 -60.0(10) . . . . ?
Rh1 S3 C7 C8 41.7(6) . . . . ?
Zn2 S3 C7 C8 161.5(5) . . . . ?
Rh1 N3 C8 C9 164.5(5) . . . . ?
Rh1 N3 C8 C7 41.7(7) . . . . ?
S3 C7 C8 N3 -56.6(7) . . . . ?
S3 C7 C8 C9 179.0(6) . . . . ?
N3 C8 C9 O7 171.9(8) . . . . ?
C7 C8 C9 O7 -65.4(10) . . . . ?
N3 C8 C9 O6 -10.3(10) . . . . ?
C7 C8 C9 O6 112.5(8) . . . . ?
Zn1 S4 C10 C11 154.0(6) . . . . ?
Rh2 S4 C10 C11 35.3(7) . . . . ?
Rh2 N4 C11 C10 47.2(8) . . . . ?
Rh2 N4 C11 C12 170.7(5) . . . . ?
S4 C10 C11 N4 -55.3(9) . . . . ?
S4 C10 C11 C12 -177.7(7) . . . . ?
N4 C11 C12 O8 -8.4(14) . . . . ?
C10 C11 C12 O8 113.9(12) . . . . ?
N4 C11 C12 O9 174.8(8) . . . . ?
C10 C11 C12 O9 -62.8(11) . . . . ?
Rh2 S5 C13 C14 40.0(6) . . . . ?
Zn2 S5 C13 C14 157.9(5) . . . . ?
Rh2 N5 C14 C15 172.3(5) . . . . ?
Rh2 N5 C14 C13 48.8(7) . . . . ?
S5 C13 C14 N5 -59.6(7) . . . . ?
S5 C13 C14 C15 172.7(6) . . . . ?
N5 C14 C15 O11 167.9(8) . . . . ?
C13 C14 C15 O11 -68.7(11) . . . . ?
N5 C14 C15 O10 -12.4(11) . . . . ?
C13 C14 C15 O10 111.0(9) . . . . ?
Rh2 S6 C16 C17 34.4(5) . . . . ?
Zn4 S6 C16 C17 149.4(5) . . . . ?
Rh2 N6 C17 C16 44.5(8) . . . . ?
Rh2 N6 C17 C18 168.7(5) . . . . ?
S6 C16 C17 N6 -53.1(8) . . . . ?
S6 C16 C17 C18 -176.1(5) . . . . ?
N6 C17 C18 O12 8.8(12) . . . . ?
C16 C17 C18 O12 132.8(9) . . . . ?
N6 C17 C18 O13 -169.8(7) . . . . ?
C16 C17 C18 O13 -45.9(10) . . . . ?
Rh3 S7 C19 C20 37.3(5) . . . . ?
Zn1 S7 C19 C20 155.0(5) . . . . ?
Rh3 N7 C20 C19 48.4(7) . . . . ?
Rh3 N7 C20 C21 166.2(5) . . . . ?
S7 C19 C20 N7 -57.2(7) . . . . ?
S7 C19 C20 C21 -178.0(5) . . . . ?
N7 C20 C21 O14 -29.5(12) . . . . ?
C19 C20 C21 O14 89.6(10) . . . . ?
N7 C20 C21 O15 155.2(8) . . . . ?
C19 C20 C21 O15 -85.7(9) . . . . ?
Rh3 S8 C22 C23 37.5(6) . . . . ?
Zn4 S8 C22 C23 153.5(6) . . . . ?
Rh3 N8 C23 C22 45.6(8) . . . . ?
Rh3 N8 C23 C24 165.3(7) . . . . ?
S8 C22 C23 N8 -55.6(9) . . . . ?
S8 C22 C23 C24 -175.9(8) . . . . ?
N8 C23 C24 O16 -32.4(19) . . . . ?
C22 C23 C24 O16 87.8(18) . . . . ?
N8 C23 C24 O17 149.9(10) . . . . ?
C22 C23 C24 O17 -89.8(12) . . . . ?
Rh3 S9 C25 C26 37.7(5) . . . . ?
Zn3 S9 C25 C26 154.1(4) . . . . ?
Rh3 N9 C26 C27 168.1(5) . . . . ?
Rh3 N9 C26 C25 49.2(7) . . . . ?
S9 C25 C26 N9 -58.5(7) . . . . ?
S9 C25 C26 C27 179.5(5) . . . . ?
N9 C26 C27 O18 -1.3(11) . . . . ?
C25 C26 C27 O18 118.1(8) . . . . ?
N9 C26 C27 O19 178.5(6) . . . . ?
C25 C26 C27 O19 -62.1(8) . . . . ?
Rh4 S10 C28 C29B 46.0(10) . . . . ?
Zn3 S10 C28 C29B 159.8(10) . . . . ?
Rh4 S10 C28 C29A 29.1(12) . . . . ?
Zn3 S10 C28 C29A 142.9(11) . . . . ?
Rh4 N10A C29A C30A 166.4(16) . . . . ?
Rh4 N10A C29A C28 42(2) . . . . ?
S10 C28 C29A N10A -48.8(19) . . . . ?
S10 C28 C29A C30A -174.8(13) . . . . ?
N10A C29A C30A O20A -18(3) . . . . ?
C28 C29A C30A O20A 106(2) . . . . ?
N10A C29A C30A O21A 166(2) . . . . ?
C28 C29A C30A O21A -69(2) . . . . ?
Rh4 N10B C29B C30B 173.7(15) . . . . ?
Rh4 N10B C29B C28 55.2(18) . . . . ?
S10 C28 C29B N10B -66.9(16) . . . . ?
S10 C28 C29B C30B 170.6(13) . . . . ?
N10B C29B C30B O20B -21(3) . . . . ?
C28 C29B C30B O20B 97(2) . . . . ?
N10B C29B C30B O21B 176(2) . . . . ?
C28 C29B C30B O21B -65(2) . . . . ?
Rh4 S11 C31 C32 42.6(6) . . . . ?
Zn2 S11 C31 C32 160.3(5) . . . . ?
Rh4 N11 C32 C31 43.7(8) . . . . ?
Rh4 N11 C32 C33 163.9(6) . . . . ?
S11 C31 C32 N11 -58.3(7) . . . . ?
S11 C31 C32 C33 178.4(6) . . . . ?
N11 C32 C33 O22 -13.5(13) . . . . ?
C31 C32 C33 O22 107.7(12) . . . . ?
N11 C32 C33 O23 167.9(8) . . . . ?
C31 C32 C33 O23 -70.9(10) . . . . ?
Rh4 S12 C34 C35 37.9(6) . . . . ?
Zn4 S12 C34 C35 156.3(6) . . . . ?
Rh4 N12 C35 C34 50.4(8) . . . . ?
Rh4 N12 C35 C36 170.3(6) . . . . ?
S12 C34 C35 N12 -59.3(8) . . . . ?
S12 C34 C35 C36 179.8(7) . . . . ?
N12 C35 C36 O24 -25.0(13) . . . . ?
C34 C35 C36 O24 95.2(11) . . . . ?
N12 C35 C36 O25 155.7(9) . . . . ?
C34 C35 C36 O25 -84.0(11) . . . . ?
